data_4068340
loop_
_publ_author_name
'Franken, Andreas'
'McGrath, Thomas D.'
'Stone, F. Gordon A.'

_publ_section_title
;
 10-Vertex Manganese&#x2212;Dicarbollide Complexes from a Monocarbon
 Precursor. Synthesis and Cluster Vertex Functionalization of
 [1-OH-2,2,2-(CO)3-closo-2,1,10-MnC2B7H8]&#x2212;
;
_journal_issue 1
_journal_name_full Organometallics
_journal_page_first 225
_journal_paper_doi 10.1021/om800730n
_journal_volume 28
_journal_year 2009
_chemical_formula_sum 'C43 H43 B7 Mn N O2 P2 S'
_chemical_formula_weight 830.39
_chemical_name_systematic
; 
 ? 
;
_space_group_IT_number 14
_symmetry_cell_setting monoclinic
_symmetry_space_group_name_Hall '-P 2yn'
_symmetry_space_group_name_H-M 'P 1 21/n 1'
_atom_sites_solution_hydrogens geom
_atom_sites_solution_primary direct
_atom_sites_solution_secondary difmap
_audit_creation_method SHELXL-97
_cell_angle_alpha 90.00
_cell_angle_beta 109.469(10)
_cell_angle_gamma 90.00
_cell_formula_units_Z 4
_cell_length_a 21.415(5)
_cell_length_b 8.8603(19)
_cell_length_c 24.050(4)
_cell_measurement_reflns_used 3586
_cell_measurement_temperature 110(2)
_cell_measurement_theta_max 25.88
_cell_measurement_theta_min 2.59
_cell_volume 4302.4(16)
_computing_cell_refinement 'Bruker APEX2 (Bruker, 2003)'
_computing_data_collection 'Bruker APEX2 (Bruker, 2003)'
_computing_data_reduction 'Bruker APEX2 (Bruker, 2003)'
_computing_molecular_graphics 'Bruker SHELXTL (Bruker, 2001)'
_computing_publication_material 'Bruker SHELXTL (Bruker, 2001)'
_computing_structure_refinement 'Bruker SHELXTL (Bruker, 2001)'
_computing_structure_solution 'Bruker SHELXTL (Bruker, 2001)'
_diffrn_ambient_temperature 110(2)
_diffrn_measured_fraction_theta_full 0.982
_diffrn_measured_fraction_theta_max 0.965
_diffrn_measurement_device_type 'Bruker-Nonius X8 APEX CCD area detector'
_diffrn_measurement_method 'phi and omega scans'
_diffrn_radiation_monochromator graphite
_diffrn_radiation_source 'fine-focus sealed tube'
_diffrn_radiation_type MoK\a
_diffrn_radiation_wavelength 0.71073
_diffrn_reflns_av_R_equivalents 0.1199
_diffrn_reflns_av_sigmaI/netI 0.1194
_diffrn_reflns_limit_h_max 26
_diffrn_reflns_limit_h_min -26
_diffrn_reflns_limit_k_max 10
_diffrn_reflns_limit_k_min -10
_diffrn_reflns_limit_l_max 28
_diffrn_reflns_limit_l_min -26
_diffrn_reflns_number 39135
_diffrn_reflns_theta_full 25.00
_diffrn_reflns_theta_max 25.86
_diffrn_reflns_theta_min 2.78
_exptl_absorpt_coefficient_mu 0.467
_exptl_absorpt_correction_T_max 0.9838
_exptl_absorpt_correction_T_min 0.9392
_exptl_absorpt_correction_type multi-scan
_exptl_absorpt_process_details 'SADABS (Bruker, 2003)'
_exptl_crystal_colour orange
_exptl_crystal_density_diffrn 1.282
_exptl_crystal_density_method 'not measured'
_exptl_crystal_description plate
_exptl_crystal_F_000 1720
_exptl_crystal_size_max 0.14
_exptl_crystal_size_mid 0.11
_exptl_crystal_size_min 0.04
_refine_diff_density_max 0.613
_refine_diff_density_min -0.420
_refine_diff_density_rms 0.078
_refine_ls_extinction_method none
_refine_ls_goodness_of_fit_ref 0.956
_refine_ls_hydrogen_treatment constr
_refine_ls_matrix_type full
_refine_ls_number_parameters 514
_refine_ls_number_reflns 8033
_refine_ls_number_restraints 0
_refine_ls_restrained_S_all 0.956
_refine_ls_R_factor_all 0.1129
_refine_ls_R_factor_gt 0.0599
_refine_ls_shift/su_max 0.001
_refine_ls_shift/su_mean 0.000
_refine_ls_structure_factor_coef Fsqd
_refine_ls_weighting_details 'calc w=1/[\s^2^(Fo^2^)+(0.0472P)^2^+0.0000P] where P=(Fo^2^+2Fc^2^)/3'
_refine_ls_weighting_scheme calc
_refine_ls_wR_factor_gt 0.1101
_refine_ls_wR_factor_ref 0.1267
_reflns_number_gt 4853
_reflns_number_total 8033
_reflns_threshold_expression >2sigma(I)
_cod_data_source_file om800730n_si_001.cif
_cod_data_source_block 11
_cod_original_cell_volume 4302.4(15)
_cod_original_sg_symbol_H-M P2(1)/n
_cod_database_code 4068340

loop_
_symmetry_equiv_pos_as_xyz
'x, y, z'
'-x+1/2, y+1/2, -z+1/2'
'-x, -y, -z'
'x-1/2, -y-1/2, z-1/2'

loop_
_atom_site_label
_atom_site_type_symbol
_atom_site_fract_x
_atom_site_fract_y
_atom_site_fract_z
_atom_site_U_iso_or_equiv
_atom_site_adp_type
_atom_site_occupancy
_atom_site_symmetry_multiplicity
_atom_site_calc_flag
_atom_site_refinement_flags
S1 S 0.85241(6) 0.12160(12) 0.05733(5) 0.0345(3) Uani 1 1 d .
P1 P 1.31599(5) 0.15899(10) 0.13636(4) 0.0156(2) Uani 1 1 d .
N1 N 1.34539(14) 0.1854(3) 0.08511(12) 0.0146(7) Uani 1 1 d .
C1 C 0.87819(18) 0.2743(4) 0.10809(15) 0.0205(9) Uani 1 1 d .
Mn2 Mn 0.84920(3) 0.28853(6) 0.17801(2) 0.02106(17) Uani 1 1 d .
P2 P 1.39287(5) 0.11310(10) 0.05379(4) 0.0139(2) Uani 1 1 d .
O2 O 0.76009(14) 0.4303(3) 0.23347(11) 0.0331(7) Uani 1 1 d .
C2 C 0.7960(2) 0.3732(4) 0.21236(16) 0.0248(9) Uani 1 1 d .
O3 O 0.91144(15) 0.0973(3) 0.28125(13) 0.0411(8) Uani 1 1 d .
C3 C 0.8850(2) 0.1729(5) 0.24078(18) 0.0289(10) Uani 1 1 d .
B3 B 0.9470(2) 0.2799(5) 0.16298(19) 0.0228(10) Uani 1 1 d .
H3 H 0.9799 0.1787 0.1765 0.027 Uiso 1 1 calc R
C4 C 0.8381(2) -0.0071(5) 0.10989(19) 0.0376(11) Uani 1 1 d .
H4A H 0.8109 -0.0929 0.0886 0.045 Uiso 1 1 calc R
H4B H 0.8810 -0.0477 0.1357 0.045 Uiso 1 1 calc R
B4 B 0.9291(2) 0.3973(5) 0.0960(2) 0.0262(11) Uani 1 1 d .
H4 H 0.9466 0.3880 0.0572 0.031 Uiso 1 1 calc R
C5 C 0.8029(2) 0.0693(5) 0.14750(19) 0.0341(11) Uani 1 1 d .
H5A H 0.7952 0.0043 0.1786 0.041 Uiso 1 1 calc R
B5 B 0.8464(2) 0.4404(5) 0.10087(19) 0.0243(11) Uani 1 1 d .
H5 H 0.7988 0.4677 0.0650 0.029 Uiso 1 1 calc R
C6 C 0.7570(2) 0.1856(5) 0.12618(19) 0.0355(11) Uani 1 1 d .
H6A H 0.7204 0.1911 0.1426 0.043 Uiso 1 1 calc R
H6B H 0.7425 0.2040 0.0831 0.043 Uiso 1 1 calc R
B6 B 0.8681(2) 0.5355(5) 0.17263(19) 0.0253(11) Uani 1 1 d .
H6 H 0.8311 0.6058 0.1847 0.030 Uiso 1 1 calc R
B7 B 0.9418(2) 0.4174(5) 0.2180(2) 0.0235(11) Uani 1 1 d .
H7 H 0.9638 0.3937 0.2663 0.028 Uiso 1 1 calc R
B8 B 0.9839(2) 0.4656(5) 0.16502(19) 0.0237(11) Uani 1 1 d .
H8 H 1.0381 0.4780 0.1723 0.028 Uiso 1 1 calc R
B9 B 0.9129(2) 0.5785(5) 0.1211(2) 0.0243(11) Uani 1 1 d .
H9 H 0.9104 0.6811 0.0932 0.029 Uiso 1 1 calc R
C10 C 0.9441(2) 0.5821(4) 0.19098(17) 0.0274(10) Uani 1 1 d .
H10 H 0.9647 0.6796 0.2168 0.033 Uiso 1 1 calc R
C11 C 1.3051(2) -0.0342(4) 0.15313(16) 0.0214(9) Uani 1 1 d .
C12 C 1.2462(2) -0.1096(4) 0.12331(19) 0.0356(11) Uani 1 1 d .
H12 H 1.2105 -0.0573 0.0957 0.043 Uiso 1 1 calc R
C13 C 1.2405(3) -0.2630(5) 0.1345(3) 0.0625(17) Uani 1 1 d .
H13 H 1.2004 -0.3151 0.1149 0.075 Uiso 1 1 calc R
C14 C 1.2930(3) -0.3386(5) 0.1740(3) 0.0591(17) Uani 1 1 d .
H14 H 1.2890 -0.4427 0.1817 0.071 Uiso 1 1 calc R
C15 C 1.3506(3) -0.2645(5) 0.2020(2) 0.0528(15) Uani 1 1 d .
H15 H 1.3866 -0.3179 0.2288 0.063 Uiso 1 1 calc R
C16 C 1.3576(2) -0.1133(4) 0.19208(17) 0.0306(11) Uani 1 1 d .
H16 H 1.3982 -0.0632 0.2119 0.037 Uiso 1 1 calc R
C21 C 1.23582(19) 0.2462(4) 0.11610(15) 0.0187(9) Uani 1 1 d .
C22 C 1.2090(2) 0.3193(5) 0.06282(17) 0.0298(10) Uani 1 1 d .
H22 H 1.2325 0.3212 0.0356 0.036 Uiso 1 1 calc R
C23 C 1.1479(2) 0.3901(5) 0.04864(19) 0.0403(12) Uani 1 1 d .
H23 H 1.1302 0.4416 0.0121 0.048 Uiso 1 1 calc R
C24 C 1.1131(2) 0.3860(5) 0.08693(18) 0.0352(11) Uani 1 1 d .
H24 H 1.0711 0.4338 0.0769 0.042 Uiso 1 1 calc R
C25 C 1.1389(2) 0.3130(6) 0.1398(2) 0.0482(14) Uani 1 1 d .
H25 H 1.1145 0.3098 0.1663 0.058 Uiso 1 1 calc R
C26 C 1.1999(2) 0.2442(5) 0.15491(19) 0.0439(13) Uani 1 1 d .
H26 H 1.2177 0.1952 0.1920 0.053 Uiso 1 1 calc R
C31 C 1.36669(19) 0.2464(4) 0.20391(15) 0.0189(9) Uani 1 1 d .
C32 C 1.41443(18) 0.3497(4) 0.20218(16) 0.0191(9) Uani 1 1 d .
H32 H 1.4208 0.3715 0.1657 0.023 Uiso 1 1 calc R
C33 C 1.4534(2) 0.4223(4) 0.25360(17) 0.0246(10) Uani 1 1 d .
H33 H 1.4862 0.4929 0.2521 0.030 Uiso 1 1 calc R
C34 C 1.4441(2) 0.3912(5) 0.30670(18) 0.0319(11) Uani 1 1 d .
H34 H 1.4705 0.4407 0.3417 0.038 Uiso 1 1 calc R
C35 C 1.3971(2) 0.2895(5) 0.30888(18) 0.0334(11) Uani 1 1 d .
H35 H 1.3906 0.2700 0.3454 0.040 Uiso 1 1 calc R
C36 C 1.3586(2) 0.2139(4) 0.25830(17) 0.0278(10) Uani 1 1 d .
H36 H 1.3270 0.1409 0.2605 0.033 Uiso 1 1 calc R
C41 C 1.39810(18) -0.0895(4) 0.05915(14) 0.0148(8) Uani 1 1 d .
C42 C 1.33902(19) -0.1683(4) 0.03593(15) 0.0180(9) Uani 1 1 d .
H42 H 1.2990 -0.1157 0.0167 0.022 Uiso 1 1 calc R
C43 C 1.3389(2) -0.3243(4) 0.04109(16) 0.0245(10) Uani 1 1 d .
H43 H 1.2986 -0.3787 0.0259 0.029 Uiso 1 1 calc R
C44 C 1.3972(2) -0.4002(4) 0.06824(16) 0.0248(10) Uani 1 1 d .
H44 H 1.3969 -0.5071 0.0710 0.030 Uiso 1 1 calc R
C45 C 1.4558(2) -0.3232(4) 0.09142(15) 0.0238(10) Uani 1 1 d .
H45 H 1.4956 -0.3767 0.1106 0.029 Uiso 1 1 calc R
C46 C 1.45678(19) -0.1661(4) 0.08683(15) 0.0199(9) Uani 1 1 d .
H46 H 1.4972 -0.1123 0.1025 0.024 Uiso 1 1 calc R
C51 C 1.36189(17) 0.1628(4) -0.02299(14) 0.0121(8) Uani 1 1 d .
C52 C 1.37714(18) 0.0779(4) -0.06540(15) 0.0183(9) Uani 1 1 d .
H52 H 1.4016 -0.0132 -0.0546 0.022 Uiso 1 1 calc R
C53 C 1.35646(19) 0.1269(4) -0.12391(16) 0.0221(9) Uani 1 1 d .
H53 H 1.3673 0.0701 -0.1529 0.027 Uiso 1 1 calc R
C54 C 1.32014(18) 0.2585(4) -0.13941(16) 0.0205(9) Uani 1 1 d .
H54 H 1.3058 0.2914 -0.1793 0.025 Uiso 1 1 calc R
C55 C 1.30448(18) 0.3426(4) -0.09774(15) 0.0186(9) Uani 1 1 d .
H55 H 1.2796 0.4331 -0.1089 0.022 Uiso 1 1 calc R
C56 C 1.32492(18) 0.2955(4) -0.03968(15) 0.0163(8) Uani 1 1 d .
H56 H 1.3138 0.3533 -0.0110 0.020 Uiso 1 1 calc R
C61 C 1.47533(17) 0.1908(4) 0.08291(15) 0.0137(8) Uani 1 1 d .
C62 C 1.50185(18) 0.2783(4) 0.04766(16) 0.0179(8) Uani 1 1 d .
H62 H 1.4782 0.2899 0.0068 0.021 Uiso 1 1 calc R
C63 C 1.56245(19) 0.3474(4) 0.07266(17) 0.0219(9) Uani 1 1 d .
H63 H 1.5804 0.4068 0.0487 0.026 Uiso 1 1 calc R
C64 C 1.59760(19) 0.3312(4) 0.13222(17) 0.0231(9) Uani 1 1 d .
H64 H 1.6388 0.3816 0.1492 0.028 Uiso 1 1 calc R
C65 C 1.57247(19) 0.2414(4) 0.16688(17) 0.0239(9) Uani 1 1 d .
H65 H 1.5971 0.2269 0.2074 0.029 Uiso 1 1 calc R
C66 C 1.51160(19) 0.1730(4) 0.14250(16) 0.0208(9) Uani 1 1 d .
H66 H 1.4942 0.1130 0.1666 0.025 Uiso 1 1 calc R

loop_
_atom_site_aniso_label
_atom_site_aniso_U_11
_atom_site_aniso_U_22
_atom_site_aniso_U_33
_atom_site_aniso_U_23
_atom_site_aniso_U_13
_atom_site_aniso_U_12
S1 0.0328(7) 0.0379(7) 0.0327(7) -0.0139(5) 0.0109(6) -0.0012(5)
P1 0.0162(5) 0.0157(5) 0.0164(5) 0.0019(4) 0.0075(5) 0.0031(4)
N1 0.0152(17) 0.0156(16) 0.0159(17) 0.0014(12) 0.0090(14) 0.0008(13)
C1 0.016(2) 0.026(2) 0.017(2) 0.0010(16) 0.0027(18) 0.0063(17)
Mn2 0.0177(3) 0.0249(3) 0.0199(3) 0.0003(3) 0.0054(3) 0.0008(3)
P2 0.0135(5) 0.0146(5) 0.0139(5) 0.0006(4) 0.0050(4) 0.0020(4)
O2 0.0308(19) 0.0457(19) 0.0277(17) 0.0023(13) 0.0161(15) 0.0112(15)
C2 0.024(2) 0.032(2) 0.018(2) 0.0055(17) 0.005(2) 0.0054(19)
O3 0.039(2) 0.0464(19) 0.0411(19) 0.0240(16) 0.0177(17) 0.0148(16)
C3 0.027(3) 0.034(2) 0.031(3) 0.003(2) 0.017(2) 0.002(2)
B3 0.018(3) 0.026(2) 0.026(3) 0.002(2) 0.009(2) 0.005(2)
C4 0.035(3) 0.030(2) 0.049(3) -0.009(2) 0.015(2) -0.006(2)
B4 0.023(3) 0.030(3) 0.025(3) 0.006(2) 0.006(2) 0.007(2)
C5 0.029(3) 0.032(2) 0.041(3) -0.006(2) 0.012(2) -0.013(2)
B5 0.018(3) 0.034(3) 0.021(3) 0.003(2) 0.007(2) 0.008(2)
C6 0.016(2) 0.053(3) 0.036(3) -0.018(2) 0.007(2) -0.009(2)
B6 0.024(3) 0.029(3) 0.023(3) -0.001(2) 0.008(2) 0.006(2)
B7 0.019(3) 0.028(3) 0.022(3) -0.002(2) 0.005(2) 0.004(2)
B8 0.017(3) 0.025(3) 0.027(3) -0.001(2) 0.006(2) 0.003(2)
B9 0.021(3) 0.027(3) 0.027(3) 0.006(2) 0.010(2) 0.006(2)
C10 0.030(3) 0.022(2) 0.033(2) -0.0054(18) 0.013(2) 0.0009(19)
C11 0.029(2) 0.018(2) 0.025(2) -0.0017(16) 0.019(2) -0.0018(18)
C12 0.036(3) 0.025(2) 0.054(3) -0.009(2) 0.026(2) -0.008(2)
C13 0.074(4) 0.034(3) 0.113(5) -0.031(3) 0.076(4) -0.029(3)
C14 0.113(5) 0.014(2) 0.084(4) 0.006(3) 0.078(4) 0.008(3)
C15 0.103(5) 0.024(3) 0.048(3) 0.011(2) 0.046(3) 0.023(3)
C16 0.051(3) 0.020(2) 0.026(2) 0.0034(18) 0.020(2) 0.008(2)
C21 0.023(2) 0.018(2) 0.017(2) 0.0023(16) 0.0093(18) 0.0026(17)
C22 0.026(2) 0.046(3) 0.023(2) 0.007(2) 0.015(2) 0.010(2)
C23 0.031(3) 0.056(3) 0.029(3) 0.018(2) 0.004(2) 0.020(2)
C24 0.018(2) 0.056(3) 0.036(3) 0.007(2) 0.013(2) 0.015(2)
C25 0.035(3) 0.077(4) 0.045(3) 0.029(3) 0.029(3) 0.033(3)
C26 0.034(3) 0.071(4) 0.034(3) 0.028(2) 0.021(2) 0.029(3)
C31 0.020(2) 0.020(2) 0.019(2) 0.0041(16) 0.0092(18) 0.0047(17)
C32 0.022(2) 0.023(2) 0.016(2) -0.0008(16) 0.0104(19) 0.0042(18)
C33 0.022(2) 0.018(2) 0.034(3) -0.0040(18) 0.009(2) -0.0017(17)
C34 0.041(3) 0.031(2) 0.026(2) -0.0087(19) 0.013(2) -0.005(2)
C35 0.045(3) 0.036(3) 0.022(2) -0.006(2) 0.016(2) -0.010(2)
C36 0.032(3) 0.027(2) 0.030(3) -0.0030(19) 0.018(2) -0.009(2)
C41 0.018(2) 0.0177(19) 0.0106(19) -0.0029(15) 0.0074(17) 0.0015(16)
C42 0.021(2) 0.021(2) 0.014(2) -0.0002(15) 0.0079(18) 0.0004(17)
C43 0.030(3) 0.017(2) 0.026(2) -0.0041(17) 0.009(2) -0.0051(18)
C44 0.043(3) 0.0133(19) 0.020(2) -0.0021(16) 0.014(2) 0.0029(19)
C45 0.029(3) 0.020(2) 0.016(2) 0.0004(16) -0.0012(19) 0.0108(18)
C46 0.022(2) 0.021(2) 0.017(2) -0.0012(16) 0.0073(18) 0.0042(17)
C51 0.0115(19) 0.0170(18) 0.0066(19) -0.0011(14) 0.0014(16) -0.0013(15)
C52 0.019(2) 0.0164(19) 0.020(2) 0.0001(16) 0.0077(18) 0.0052(16)
C53 0.023(2) 0.027(2) 0.018(2) -0.0047(17) 0.0086(19) 0.0024(18)
C54 0.019(2) 0.028(2) 0.013(2) 0.0044(16) 0.0034(18) 0.0039(18)
C55 0.015(2) 0.0179(19) 0.022(2) 0.0033(16) 0.0042(18) 0.0025(16)
C56 0.020(2) 0.0191(19) 0.012(2) -0.0020(15) 0.0070(17) -0.0045(17)
C61 0.0103(19) 0.0140(19) 0.016(2) -0.0008(14) 0.0038(17) 0.0055(15)
C62 0.018(2) 0.0202(19) 0.017(2) -0.0004(16) 0.0081(18) 0.0015(17)
C63 0.022(2) 0.021(2) 0.029(2) 0.0048(17) 0.017(2) -0.0007(18)
C64 0.017(2) 0.021(2) 0.032(3) -0.0078(17) 0.009(2) -0.0025(17)
C65 0.019(2) 0.028(2) 0.022(2) -0.0034(17) 0.0026(19) 0.0052(18)
C66 0.018(2) 0.022(2) 0.023(2) 0.0004(16) 0.0084(19) -0.0018(17)

loop_
_atom_type_symbol
_atom_type_description
_atom_type_scat_dispersion_real
_atom_type_scat_dispersion_imag
_atom_type_scat_source
C C 0.0033 0.0016 'International Tables Vol C Tables 4.2.6.8 and 6.1.1.4'
H H 0.0000 0.0000 'International Tables Vol C Tables 4.2.6.8 and 6.1.1.4'
B B 0.0013 0.0007 'International Tables Vol C Tables 4.2.6.8 and 6.1.1.4'
N N 0.0061 0.0033 'International Tables Vol C Tables 4.2.6.8 and 6.1.1.4'
O O 0.0106 0.0060 'International Tables Vol C Tables 4.2.6.8 and 6.1.1.4'
P P 0.1023 0.0942 'International Tables Vol C Tables 4.2.6.8 and 6.1.1.4'
S S 0.1246 0.1234 'International Tables Vol C Tables 4.2.6.8 and 6.1.1.4'
Mn Mn 0.3368 0.7283 'International Tables Vol C Tables 4.2.6.8 and 6.1.1.4'

loop_
_geom_angle_atom_site_label_1
_geom_angle_atom_site_label_2
_geom_angle_atom_site_label_3
_geom_angle
C1 S1 C4 94.94(19)
N1 P1 C11 115.68(16)
N1 P1 C21 108.57(16)
C11 P1 C21 106.77(18)
N1 P1 C31 111.31(17)
C11 P1 C31 106.99(17)
C21 P1 C31 107.11(17)
P1 N1 P2 142.75(19)
B5 C1 B3 107.3(3)
B5 C1 B4 69.7(3)
B3 C1 B4 69.2(3)
B5 C1 S1 126.7(3)
B3 C1 S1 124.9(3)
B4 C1 S1 117.2(3)
B5 C1 Mn2 78.0(2)
B3 C1 Mn2 76.3(2)
B4 C1 Mn2 121.6(3)
S1 C1 Mn2 121.1(2)
C3 Mn2 C2 90.61(17)
C3 Mn2 C1 121.11(17)
C2 Mn2 C1 148.27(16)
C3 Mn2 C6 107.51(18)
C2 Mn2 C6 80.94(17)
C1 Mn2 C6 88.14(16)
C3 Mn2 C5 78.00(18)
C2 Mn2 C5 103.93(18)
C1 Mn2 C5 83.92(16)
C6 Mn2 C5 37.49(15)
C3 Mn2 B7 81.81(18)
C2 Mn2 B7 101.60(17)
C1 Mn2 B7 84.96(16)
C6 Mn2 B7 170.40(17)
C5 Mn2 B7 147.41(17)
C3 Mn2 B6 125.38(18)
C2 Mn2 B6 76.77(18)
C1 Mn2 B6 84.21(16)
C6 Mn2 B6 121.97(17)
C5 Mn2 B6 156.56(16)
B7 Mn2 B6 50.69(17)
C3 Mn2 B3 87.44(18)
C2 Mn2 B3 149.95(17)
C1 Mn2 B3 44.54(15)
C6 Mn2 B3 128.10(16)
C5 Mn2 B3 104.97(17)
B7 Mn2 B3 48.45(16)
B6 Mn2 B3 80.02(17)
C3 Mn2 B5 157.17(18)
C2 Mn2 B5 106.37(17)
C1 Mn2 B5 43.66(15)
C6 Mn2 B5 90.48(17)
C5 Mn2 B5 111.38(17)
B7 Mn2 B5 79.93(17)
B6 Mn2 B5 47.99(16)
B3 Mn2 B5 70.18(16)
N1 P2 C51 108.25(16)
N1 P2 C41 113.76(16)
C51 P2 C41 108.11(15)
N1 P2 C61 111.11(16)
C51 P2 C61 106.47(16)
C41 P2 C61 108.85(16)
O2 C2 Mn2 178.2(3)
O3 C3 Mn2 176.5(4)
C1 B3 B8 108.6(3)
C1 B3 B7 110.6(3)
B8 B3 B7 60.6(2)
C1 B3 B4 55.8(2)
B8 B3 B4 58.4(2)
B7 B3 B4 102.1(3)
C1 B3 Mn2 59.15(19)
B8 B3 Mn2 112.7(3)
B7 B3 Mn2 64.9(2)
B4 B3 Mn2 100.8(2)
C1 B3 H3 121.7
B8 B3 H3 119.4
B7 B3 H3 120.5
B4 B3 H3 129.2
Mn2 B3 H3 120.7
C5 C4 S1 111.8(3)
C5 C4 H4A 109.3
S1 C4 H4A 109.3
C5 C4 H4B 109.3
S1 C4 H4B 109.3
H4A C4 H4B 107.9
C1 B4 B8 109.3(3)
C1 B4 B9 108.8(3)
B8 B4 B9 61.6(3)
C1 B4 B3 55.0(2)
B8 B4 B3 60.0(2)
B9 B4 B3 102.6(3)
C1 B4 B5 54.4(2)
B8 B4 B5 102.6(3)
B9 B4 B5 59.8(3)
B3 B4 B5 89.2(3)
C1 B4 H4 121.8
B8 B4 H4 120.1
B9 B4 H4 120.3
B3 B4 H4 131.0
B5 B4 H4 131.3
C6 C5 C4 122.6(4)
C6 C5 Mn2 69.7(2)
C4 C5 Mn2 109.6(3)
C6 C5 H5A 115.3
C4 C5 H5A 115.3
Mn2 C5 H5A 115.3
C1 B5 B9 108.8(3)
C1 B5 B6 110.7(3)
B9 B5 B6 60.5(3)
C1 B5 B4 55.9(2)
B9 B5 B4 58.3(2)
B6 B5 B4 101.8(3)
C1 B5 Mn2 58.36(19)
B9 B5 Mn2 112.0(3)
B6 B5 Mn2 64.9(2)
B4 B5 Mn2 99.4(2)
C1 B5 H5 121.7
B9 B5 H5 119.4
B6 B5 H5 120.4
B4 B5 H5 129.7
Mn2 B5 H5 121.7
C5 C6 Mn2 72.8(2)
C5 C6 H6A 116.3
Mn2 C6 H6A 116.3
C5 C6 H6B 116.3
Mn2 C6 H6B 116.3
H6A C6 H6B 113.3
C10 B6 B5 107.2(3)
C10 B6 B9 54.5(3)
B5 B6 B9 59.2(2)
C10 B6 B7 53.7(2)
B5 B6 B7 100.8(3)
B9 B6 B7 88.9(3)
C10 B6 Mn2 115.2(3)
B5 B6 Mn2 67.1(2)
B9 B6 Mn2 112.7(3)
B7 B6 Mn2 63.96(19)
C10 B6 H6 122.1
B5 B6 H6 121.2
B9 B6 H6 129.1
B7 B6 H6 132.9
Mn2 B6 H6 111.8
C10 B7 B3 107.2(3)
C10 B7 B8 54.6(2)
B3 B7 B8 59.5(2)
C10 B7 B6 53.1(2)
B3 B7 B6 101.0(3)
B8 B7 B6 88.8(3)
C10 B7 Mn2 116.0(3)
B3 B7 Mn2 66.7(2)
B8 B7 Mn2 113.3(3)
B6 B7 Mn2 65.3(2)
C10 B7 H7 122.1
B3 B7 H7 121.4
B8 B7 H7 129.0
B6 B7 H7 132.8
Mn2 B7 H7 111.1
C10 B8 B4 108.2(3)
C10 B8 B3 108.2(3)
B4 B8 B3 61.6(2)
C10 B8 B9 54.7(2)
B4 B8 B9 59.2(2)
B3 B8 B9 102.1(3)
C10 B8 B7 55.2(2)
B4 B8 B7 104.1(3)
B3 B8 B7 60.0(2)
B9 B8 B7 91.3(3)
C10 B8 H8 122.4
B4 B8 H8 120.3
B3 B8 H8 120.8
B9 B8 H8 130.8
B7 B8 H8 129.5
C10 B9 B4 108.3(3)
C10 B9 B5 108.2(3)
B4 B9 B5 61.8(3)
C10 B9 B8 55.0(2)
B4 B9 B8 59.2(2)
B5 B9 B8 102.3(3)
C10 B9 B6 54.7(2)
B4 B9 B6 104.1(3)
B5 B9 B6 60.2(2)
B8 B9 B6 91.0(3)
C10 B9 H9 122.5
B4 B9 H9 120.1
B5 B9 H9 120.6
B8 B9 H9 130.8
B6 B9 H9 129.7
B9 C10 B6 70.8(3)
B9 C10 B8 70.3(3)
B6 C10 B8 110.7(3)
B9 C10 B7 110.5(3)
B6 C10 B7 73.1(3)
B8 C10 B7 70.2(3)
B9 C10 H10 125.3
B6 C10 H10 123.8
B8 C10 H10 125.5
B7 C10 H10 124.2
C16 C11 C12 119.7(4)
C16 C11 P1 119.8(3)
C12 C11 P1 120.3(3)
C11 C12 C13 119.2(5)
C11 C12 H12 120.4
C13 C12 H12 120.4
C14 C13 C12 120.1(5)
C14 C13 H13 120.0
C12 C13 H13 120.0
C15 C14 C13 120.1(5)
C15 C14 H14 119.9
C13 C14 H14 119.9
C14 C15 C16 121.1(5)
C14 C15 H15 119.4
C16 C15 H15 119.4
C15 C16 C11 119.8(5)
C15 C16 H16 120.1
C11 C16 H16 120.1
C22 C21 C26 118.4(4)
C22 C21 P1 121.3(3)
C26 C21 P1 120.3(3)
C21 C22 C23 120.5(4)
C21 C22 H22 119.7
C23 C22 H22 119.7
C24 C23 C22 120.3(4)
C24 C23 H23 119.8
C22 C23 H23 119.8
C23 C24 C25 119.8(4)
C23 C24 H24 120.1
C25 C24 H24 120.1
C24 C25 C26 120.5(4)
C24 C25 H25 119.7
C26 C25 H25 119.7
C25 C26 C21 120.3(4)
C25 C26 H26 119.8
C21 C26 H26 119.8
C32 C31 C36 119.0(3)
C32 C31 P1 119.1(3)
C36 C31 P1 121.8(3)
C31 C32 C33 120.5(3)
C31 C32 H32 119.8
C33 C32 H32 119.8
C34 C33 C32 119.9(4)
C34 C33 H33 120.1
C32 C33 H33 120.1
C35 C34 C33 120.1(4)
C35 C34 H34 120.0
C33 C34 H34 120.0
C34 C35 C36 120.9(4)
C34 C35 H35 119.5
C36 C35 H35 119.5
C35 C36 C31 119.6(4)
C35 C36 H36 120.2
C31 C36 H36 120.2
C46 C41 C42 120.3(3)
C46 C41 P2 123.2(3)
C42 C41 P2 116.5(3)
C43 C42 C41 119.5(4)
C43 C42 H42 120.2
C41 C42 H42 120.2
C44 C43 C42 120.0(4)
C44 C43 H43 120.0
C42 C43 H43 120.0
C45 C44 C43 120.8(4)
C45 C44 H44 119.6
C43 C44 H44 119.6
C44 C45 C46 119.9(4)
C44 C45 H45 120.1
C46 C45 H45 120.1
C41 C46 C45 119.4(4)
C41 C46 H46 120.3
C45 C46 H46 120.3
C52 C51 C56 119.5(3)
C52 C51 P2 121.6(3)
C56 C51 P2 118.7(3)
C51 C52 C53 119.8(3)
C51 C52 H52 120.1
C53 C52 H52 120.1
C54 C53 C52 119.7(3)
C54 C53 H53 120.2
C52 C53 H53 120.2
C55 C54 C53 120.8(3)
C55 C54 H54 119.6
C53 C54 H54 119.6
C54 C55 C56 120.0(3)
C54 C55 H55 120.0
C56 C55 H55 120.0
C55 C56 C51 120.1(3)
C55 C56 H56 119.9
C51 C56 H56 119.9
C66 C61 C62 119.1(3)
C66 C61 P2 119.6(3)
C62 C61 P2 121.2(3)
C63 C62 C61 119.6(3)
C63 C62 H62 120.2
C61 C62 H62 120.2
C62 C63 C64 120.9(4)
C62 C63 H63 119.6
C64 C63 H63 119.6
C65 C64 C63 119.7(4)
C65 C64 H64 120.2
C63 C64 H64 120.2
C66 C65 C64 119.9(4)
C66 C65 H65 120.0
C64 C65 H65 120.0
C65 C66 C61 120.8(4)
C65 C66 H66 119.6
C61 C66 H66 119.6

loop_
_geom_bond_atom_site_label_1
_geom_bond_atom_site_label_2
_geom_bond_distance
S1 C1 1.782(4)
S1 C4 1.803(4)
P1 N1 1.577(3)
P1 C11 1.792(4)
P1 C21 1.796(4)
P1 C31 1.801(4)
N1 P2 1.588(3)
C1 B5 1.607(6)
C1 B3 1.619(6)
C1 B4 1.635(6)
C1 Mn2 1.981(4)
Mn2 C3 1.773(4)
Mn2 C2 1.781(4)
Mn2 C6 2.154(4)
Mn2 C5 2.193(4)
Mn2 B7 2.212(5)
Mn2 B6 2.237(5)
Mn2 B3 2.242(5)
Mn2 B5 2.276(5)
P2 C51 1.796(3)
P2 C41 1.801(3)
P2 C61 1.805(4)
O2 C2 1.168(4)
O3 C3 1.162(4)
B3 B8 1.818(6)
B3 B7 1.828(6)
B3 B4 1.847(6)
B3 H3 1.1200
C4 C5 1.515(6)
C4 H4A 0.9900
C4 H4B 0.9900
B4 B8 1.788(6)
B4 B9 1.789(6)
B4 B5 1.854(7)
B4 H4 1.1200
C5 C6 1.398(6)
C5 H5A 1.0000
B5 B9 1.818(7)
B5 B6 1.836(6)
B5 H5 1.1200
C6 H6A 0.9900
C6 H6B 0.9900
B6 C10 1.592(6)
B6 B9 1.842(7)
B6 B7 1.905(6)
B6 H6 1.1200
B7 C10 1.605(6)
B7 B8 1.838(7)
B7 H7 1.1200
B8 C10 1.593(6)
B8 B9 1.832(6)
B8 H8 1.1200
B9 C10 1.588(6)
B9 H9 1.1200
C10 H10 1.0699
C11 C16 1.389(5)
C11 C12 1.396(5)
C12 C13 1.399(6)
C12 H12 0.9500
C13 C14 1.379(8)
C13 H13 0.9500
C14 C15 1.361(8)
C14 H14 0.9500
C15 C16 1.378(6)
C15 H15 0.9500
C16 H16 0.9500
C21 C22 1.379(5)
C21 C26 1.393(5)
C22 C23 1.386(6)
C22 H22 0.9500
C23 C24 1.365(6)
C23 H23 0.9500
C24 C25 1.368(6)
C24 H24 0.9500
C25 C26 1.377(6)
C25 H25 0.9500
C26 H26 0.9500
C31 C32 1.383(5)
C31 C36 1.405(5)
C32 C33 1.397(5)
C32 H32 0.9500
C33 C34 1.384(5)
C33 H33 0.9500
C34 C35 1.365(6)
C34 H34 0.9500
C35 C36 1.393(5)
C35 H35 0.9500
C36 H36 0.9500
C41 C46 1.388(5)
C41 C42 1.389(5)
C42 C43 1.388(5)
C42 H42 0.9500
C43 C44 1.376(5)
C43 H43 0.9500
C44 C45 1.373(5)
C44 H44 0.9500
C45 C46 1.397(5)
C45 H45 0.9500
C46 H46 0.9500
C51 C52 1.391(5)
C51 C56 1.400(5)
C52 C53 1.396(5)
C52 H52 0.9500
C53 C54 1.382(5)
C53 H53 0.9500
C54 C55 1.377(5)
C54 H54 0.9500
C55 C56 1.381(5)
C55 H55 0.9500
C56 H56 0.9500
C61 C66 1.393(5)
C61 C62 1.401(5)
C62 C63 1.378(5)
C62 H62 0.9500
C63 C64 1.386(5)
C63 H63 0.9500
C64 C65 1.385(5)
C64 H64 0.9500
C65 C66 1.379(5)
C65 H65 0.9500
C66 H66 0.9500
